data_4067833
loop_
_publ_author_name
'Wang, Tongen'
'Keyes, Lauren'
'Patrick, Brian O.'
'Love, Jennifer A.'

_publ_section_title
;
 Exploration of the Mechanism of Platinum(II)-Catalyzed C--F Activation:
 Characterization and Reactivity of Platinum(IV) Fluoroaryl Complexes
 Relevant to Catalysis
;
_journal_issue 4
_journal_name_full Organometallics
_journal_page_first 1397
_journal_paper_doi 10.1021/om2007562
_journal_volume 31
_journal_year 2012
_chemical_formula_sum 'C36 H35 Br F N2 P Pt'
_chemical_formula_weight 820.63
_chemical_name_systematic
;
 ?
;
_space_group_IT_number 14
_symmetry_cell_setting monoclinic
_symmetry_space_group_name_Hall '-P 2yn'
_symmetry_space_group_name_H-M 'P 1 21/n 1'
_atom_sites_solution_hydrogens geom
_atom_sites_solution_primary direct
_atom_sites_solution_secondary difmap
_audit_creation_method SHELXL-97
_cell_angle_alpha 90.00
_cell_angle_beta 90.972(3)
_cell_angle_gamma 90.00
_cell_formula_units_Z 4
_cell_length_a 9.4945(7)
_cell_length_b 18.1068(11)
_cell_length_c 18.3770(10)
_cell_measurement_reflns_used 512
_cell_measurement_temperature 103(2)
_cell_measurement_theta_max 24.85
_cell_measurement_theta_min 3.29
_cell_volume 3158.8(3)
_computing_structure_refinement 'SHELXL-97 (Sheldrick, 1997)'
_diffrn_ambient_temperature 103(2)
_diffrn_measured_fraction_theta_full 0.996
_diffrn_measured_fraction_theta_max 0.996
_diffrn_measurement_device_type 'Bruker X8 APEX II'
_diffrn_measurement_method 'area detector'
_diffrn_radiation_monochromator graphite
_diffrn_radiation_source 'fine-focus sealed tube'
_diffrn_radiation_type MoK\a
_diffrn_radiation_wavelength 0.71073
_diffrn_reflns_av_R_equivalents 0.0394
_diffrn_reflns_av_sigmaI/netI 0.0484
_diffrn_reflns_limit_h_max 11
_diffrn_reflns_limit_h_min -9
_diffrn_reflns_limit_k_max 21
_diffrn_reflns_limit_k_min -18
_diffrn_reflns_limit_l_max 22
_diffrn_reflns_limit_l_min -22
_diffrn_reflns_number 16467
_diffrn_reflns_theta_full 25.39
_diffrn_reflns_theta_max 25.39
_diffrn_reflns_theta_min 1.58
_exptl_absorpt_coefficient_mu 5.792
_exptl_absorpt_correction_T_max 0.749
_exptl_absorpt_correction_T_min 0.541
_exptl_absorpt_correction_type multi-scan
_exptl_crystal_colour colourless
_exptl_crystal_density_diffrn 1.726
_exptl_crystal_density_method 'not measured'
_exptl_crystal_description needle
_exptl_crystal_F_000 1608
_exptl_crystal_size_max 0.25
_exptl_crystal_size_mid 0.08
_exptl_crystal_size_min 0.05
_refine_diff_density_max 2.102
_refine_diff_density_min -0.884
_refine_diff_density_rms 0.156
_refine_ls_extinction_method none
_refine_ls_goodness_of_fit_ref 1.109
_refine_ls_hydrogen_treatment constr
_refine_ls_matrix_type full
_refine_ls_number_parameters 382
_refine_ls_number_reflns 5795
_refine_ls_number_restraints 0
_refine_ls_restrained_S_all 1.109
_refine_ls_R_factor_all 0.0593
_refine_ls_R_factor_gt 0.0378
_refine_ls_shift/su_max 0.002
_refine_ls_shift/su_mean 0.000
_refine_ls_structure_factor_coef Fsqd
_refine_ls_weighting_details 'calc w=1/[\s^2^(Fo^2^)+(0.0322P)^2^+18.1460P] where P=(Fo^2^+2Fc^2^)/3'
_refine_ls_weighting_scheme calc
_refine_ls_wR_factor_gt 0.0848
_refine_ls_wR_factor_ref 0.0914
_reflns_number_gt 4544
_reflns_number_total 5795
_reflns_threshold_expression >2sigma(I)
_cod_data_source_file om2007562_si_003.cif
_cod_data_source_block jl071
_cod_original_sg_symbol_H-M 'P 21/n'
_cod_database_code 4067833

loop_
_symmetry_equiv_pos_as_xyz
'x, y, z'
'-x+1/2, y+1/2, -z+1/2'
'-x, -y, -z'
'x-1/2, -y-1/2, z-1/2'

loop_
_atom_site_label
_atom_site_type_symbol
_atom_site_fract_x
_atom_site_fract_y
_atom_site_fract_z
_atom_site_U_iso_or_equiv
_atom_site_adp_type
_atom_site_occupancy
_atom_site_symmetry_multiplicity
_atom_site_calc_flag
_atom_site_refinement_flags
C1 C 0.4667(8) -0.0223(4) 0.7375(4) 0.0256(17) Uani 1 1 d .
H1A H 0.4841 -0.0719 0.7571 0.038 Uiso 1 1 calc R
H1B H 0.5548 -0.0019 0.7190 0.038 Uiso 1 1 calc R
H1C H 0.3967 -0.0252 0.6978 0.038 Uiso 1 1 calc R
C2 C 0.5691(8) 0.0111(5) 0.8795(4) 0.0286(18) Uani 1 1 d .
H2A H 0.5428 0.0049 0.9305 0.043 Uiso 1 1 calc R
H2B H 0.6431 0.0487 0.8762 0.043 Uiso 1 1 calc R
H2C H 0.6041 -0.0359 0.8605 0.043 Uiso 1 1 calc R
C4 C 0.2031(7) 0.1099(4) 0.6526(4) 0.0185(15) Uani 1 1 d .
C5 C 0.0815(8) 0.1282(4) 0.6148(4) 0.0275(18) Uani 1 1 d .
H5 H -0.0063 0.1270 0.6388 0.033 Uiso 1 1 calc R
C6 C 0.0858(9) 0.1485(5) 0.5421(4) 0.034(2) Uani 1 1 d .
H6 H 0.0011 0.1600 0.5162 0.040 Uiso 1 1 calc R
C7 C 0.2121(9) 0.1520(4) 0.5078(4) 0.0289(18) Uani 1 1 d .
H7 H 0.2154 0.1670 0.4583 0.035 Uiso 1 1 calc R
C8 C 0.3340(8) 0.1340(4) 0.5444(4) 0.0280(18) Uani 1 1 d .
H8 H 0.4213 0.1365 0.5201 0.034 Uiso 1 1 calc R
C9 C 0.3311(8) 0.1122(4) 0.6168(4) 0.0221(16) Uani 1 1 d .
H9 H 0.4158 0.0990 0.6417 0.027 Uiso 1 1 calc R
C10 C 0.0669(7) 0.0019(4) 0.7377(4) 0.0178(15) Uani 1 1 d .
C11 C -0.0207(8) -0.0205(4) 0.7934(4) 0.0247(17) Uani 1 1 d .
H11 H -0.0264 0.0085 0.8364 0.030 Uiso 1 1 calc R
C12 C -0.0989(8) -0.0840(4) 0.7868(4) 0.0286(18) Uani 1 1 d .
H12 H -0.1626 -0.0968 0.8241 0.034 Uiso 1 1 calc R
C13 C -0.0867(8) -0.1300(5) 0.7265(4) 0.0318(19) Uani 1 1 d .
H13 H -0.1399 -0.1743 0.7230 0.038 Uiso 1 1 calc R
C14 C 0.0048(8) -0.1099(4) 0.6716(4) 0.0296(18) Uani 1 1 d .
H14 H 0.0160 -0.1410 0.6304 0.036 Uiso 1 1 calc R
C15 C 0.0794(7) -0.0444(4) 0.6772(4) 0.0249(16) Uani 1 1 d .
H15 H 0.1405 -0.0306 0.6392 0.030 Uiso 1 1 calc R
C16 C 0.0908(7) 0.1580(4) 0.7865(3) 0.0170(15) Uani 1 1 d .
C17 C -0.0474(8) 0.1589(4) 0.8083(4) 0.0234(16) Uani 1 1 d .
H17 H -0.1039 0.1160 0.8015 0.028 Uiso 1 1 calc R
C18 C -0.1046(8) 0.2202(4) 0.8394(4) 0.0259(17) Uani 1 1 d .
H18 H -0.1998 0.2195 0.8545 0.031 Uiso 1 1 calc R
C19 C -0.0247(8) 0.2831(4) 0.8488(4) 0.0236(16) Uani 1 1 d .
H19 H -0.0643 0.3255 0.8710 0.028 Uiso 1 1 calc R
C20 C 0.1134(8) 0.2845(4) 0.8258(4) 0.0215(16) Uani 1 1 d .
H20 H 0.1682 0.3281 0.8313 0.026 Uiso 1 1 calc R
C21 C 0.1708(8) 0.2226(4) 0.7950(4) 0.0211(16) Uani 1 1 d .
H21 H 0.2656 0.2236 0.7793 0.025 Uiso 1 1 calc R
C22 C 0.2871(7) -0.0377(4) 0.8653(3) 0.0171(14) Uani 1 1 d .
C23 C 0.2643(8) -0.1089(4) 0.8404(4) 0.0242(17) Uani 1 1 d .
H23 H 0.2991 -0.1235 0.7944 0.029 Uiso 1 1 calc R
C24 C 0.1895(8) -0.1600(4) 0.8831(4) 0.0282(18) Uani 1 1 d .
H24 H 0.1750 -0.2088 0.8656 0.034 Uiso 1 1 calc R
C25 C 0.1372(8) -0.1402(4) 0.9499(4) 0.0271(17) Uani 1 1 d .
H25 H 0.0872 -0.1748 0.9785 0.033 Uiso 1 1 calc R
C26 C 0.1586(7) -0.0697(4) 0.9741(4) 0.0241(17) Uani 1 1 d .
C27 C 0.2319(7) -0.0170(4) 0.9338(4) 0.0193(15) Uani 1 1 d .
C28 C 0.2615(7) 0.0571(4) 0.9591(3) 0.0189(15) Uani 1 1 d .
H28 H 0.2323 0.0737 1.0055 0.023 Uiso 1 1 calc R
C29 C 0.3810(8) 0.1727(4) 0.9387(4) 0.0237(16) Uani 1 1 d .
H29A H 0.3457 0.2097 0.9032 0.028 Uiso 1 1 calc R
H29B H 0.4851 0.1725 0.9362 0.028 Uiso 1 1 calc R
C30 C 0.3411(7) 0.1978(4) 1.0135(4) 0.0196(15) Uani 1 1 d .
C31 C 0.2183(8) 0.2377(4) 1.0242(4) 0.0263(17) Uani 1 1 d .
H31 H 0.1568 0.2478 0.9841 0.032 Uiso 1 1 calc R
C32 C 0.1850(8) 0.2625(4) 1.0926(4) 0.0250(17) Uani 1 1 d .
H32 H 0.0998 0.2888 1.0999 0.030 Uiso 1 1 calc R
C33 C 0.2766(8) 0.2489(4) 1.1510(4) 0.0234(16) Uani 1 1 d .
H33 H 0.2548 0.2666 1.1982 0.028 Uiso 1 1 calc R
C34 C 0.3973(8) 0.2103(4) 1.1405(4) 0.0267(17) Uani 1 1 d .
H34 H 0.4598 0.2010 1.1804 0.032 Uiso 1 1 calc R
C35 C 0.4293(8) 0.1846(4) 1.0721(4) 0.0241(17) Uani 1 1 d .
H35 H 0.5136 0.1574 1.0654 0.029 Uiso 1 1 calc R
C36 C 0.6974(10) 0.0537(5) 0.5149(5) 0.043(2) Uani 1 1 d .
C37 C 0.7273(12) 0.0240(6) 0.5872(5) 0.059(3) Uani 1 1 d .
H37A H 0.7185 0.0633 0.6234 0.089 Uiso 1 1 calc R
H37B H 0.8234 0.0042 0.5890 0.089 Uiso 1 1 calc R
H37C H 0.6602 -0.0156 0.5977 0.089 Uiso 1 1 calc R
N1 N 0.3293(6) 0.0996(3) 0.9157(3) 0.0188(13) Uani 1 1 d .
N2 N 0.6703(13) 0.0773(5) 0.4589(5) 0.079(3) Uani 1 1 d .
F2 F 0.1041(4) -0.0483(3) 1.0387(2) 0.0294(10) Uani 1 1 d .
P1 P 0.18684(19) 0.07929(10) 0.74717(9) 0.0161(4) Uani 1 1 d .
Pt1 Pt 0.39272(3) 0.044686(15) 0.818180(14) 0.01700(9) Uani 1 1 d .
Br1 Br 0.53900(8) 0.15382(4) 0.77233(4) 0.02772(18) Uani 1 1 d .

loop_
_atom_site_aniso_label
_atom_site_aniso_U_11
_atom_site_aniso_U_22
_atom_site_aniso_U_33
_atom_site_aniso_U_23
_atom_site_aniso_U_13
_atom_site_aniso_U_12
C1 0.027(4) 0.023(4) 0.027(4) -0.003(3) 0.005(3) 0.005(3)
C2 0.030(4) 0.029(4) 0.026(4) 0.005(3) -0.008(3) 0.003(4)
C4 0.026(4) 0.012(4) 0.018(3) -0.001(3) -0.003(3) 0.001(3)
C5 0.029(4) 0.031(5) 0.023(4) 0.005(3) 0.002(3) 0.009(4)
C6 0.035(5) 0.045(5) 0.021(4) 0.007(4) -0.010(3) 0.012(4)
C7 0.043(5) 0.033(5) 0.011(3) 0.004(3) 0.001(3) 0.000(4)
C8 0.031(4) 0.035(5) 0.019(4) 0.000(3) 0.005(3) -0.006(4)
C9 0.024(4) 0.019(4) 0.023(4) 0.001(3) -0.003(3) -0.003(3)
C10 0.013(3) 0.023(4) 0.017(3) 0.003(3) -0.003(3) -0.002(3)
C11 0.021(4) 0.026(4) 0.027(4) 0.000(3) -0.002(3) 0.004(3)
C12 0.020(4) 0.034(5) 0.032(4) 0.003(4) 0.002(3) -0.003(4)
C13 0.023(4) 0.029(5) 0.043(5) -0.001(4) -0.003(4) -0.011(4)
C14 0.036(5) 0.027(4) 0.025(4) -0.008(3) -0.011(3) 0.002(4)
C15 0.022(4) 0.028(4) 0.024(4) 0.002(4) -0.002(3) 0.002(4)
C16 0.020(4) 0.021(4) 0.010(3) 0.001(3) -0.006(3) -0.002(3)
C17 0.021(4) 0.028(4) 0.021(4) 0.001(3) -0.004(3) -0.002(3)
C18 0.022(4) 0.032(5) 0.023(4) 0.005(3) -0.001(3) 0.007(4)
C19 0.029(4) 0.024(4) 0.017(4) 0.001(3) -0.001(3) 0.011(3)
C20 0.033(4) 0.015(4) 0.017(3) 0.006(3) -0.007(3) 0.003(3)
C21 0.022(4) 0.026(4) 0.015(3) 0.002(3) -0.002(3) 0.000(3)
C22 0.017(3) 0.021(4) 0.014(3) -0.003(3) -0.007(3) 0.002(3)
C23 0.029(4) 0.021(4) 0.022(4) 0.007(3) -0.005(3) 0.007(3)
C24 0.033(4) 0.020(4) 0.031(4) 0.000(3) -0.008(3) -0.006(3)
C25 0.026(4) 0.023(4) 0.033(4) 0.010(3) -0.003(3) -0.004(3)
C26 0.018(4) 0.035(5) 0.020(4) 0.002(3) 0.001(3) 0.002(3)
C27 0.017(4) 0.025(4) 0.016(3) 0.001(3) -0.004(3) 0.003(3)
C28 0.019(3) 0.025(4) 0.013(3) -0.005(3) 0.000(3) 0.002(3)
C29 0.031(4) 0.017(4) 0.023(4) -0.001(3) 0.000(3) -0.001(3)
C30 0.023(4) 0.017(4) 0.019(4) -0.001(3) -0.003(3) -0.004(3)
C31 0.031(4) 0.023(4) 0.025(4) 0.001(3) -0.006(3) -0.001(3)
C32 0.022(4) 0.021(4) 0.032(4) 0.000(3) -0.002(3) 0.006(3)
C33 0.028(4) 0.021(4) 0.022(4) -0.006(3) -0.002(3) -0.006(3)
C34 0.035(4) 0.025(4) 0.020(4) 0.006(3) -0.012(3) -0.001(4)
C35 0.027(4) 0.016(4) 0.030(4) 0.004(3) -0.006(3) 0.006(3)
C36 0.060(6) 0.032(5) 0.038(5) -0.004(4) 0.019(4) 0.007(5)
C37 0.075(8) 0.063(7) 0.040(6) 0.013(5) 0.005(5) 0.022(6)
N1 0.019(3) 0.019(3) 0.018(3) -0.005(3) -0.005(2) 0.000(3)
N2 0.147(10) 0.049(6) 0.042(5) -0.002(5) 0.020(6) 0.034(6)
F2 0.033(2) 0.036(3) 0.019(2) 0.002(2) 0.0015(17) -0.003(2)
P1 0.0162(9) 0.0178(9) 0.0143(8) 0.0010(7) -0.0021(7) 0.0010(7)
Pt1 0.01654(13) 0.01800(14) 0.01637(13) 0.00016(13) -0.00230(9) 0.00107(13)
Br1 0.0247(4) 0.0303(4) 0.0281(4) 0.0030(3) -0.0003(3) -0.0064(3)

loop_
_atom_type_symbol
_atom_type_description
_atom_type_scat_dispersion_real
_atom_type_scat_dispersion_imag
_atom_type_scat_source
C C 0.0033 0.0016 'International Tables Vol C Tables 4.2.6.8 and 6.1.1.4'
H H 0.0000 0.0000 'International Tables Vol C Tables 4.2.6.8 and 6.1.1.4'
N N 0.0061 0.0033 'International Tables Vol C Tables 4.2.6.8 and 6.1.1.4'
F F 0.0171 0.0103 'International Tables Vol C Tables 4.2.6.8 and 6.1.1.4'
P P 0.1023 0.0942 'International Tables Vol C Tables 4.2.6.8 and 6.1.1.4'
Pt Pt -1.7033 8.3905 'International Tables Vol C Tables 4.2.6.8 and 6.1.1.4'
Br Br -0.2901 2.4595 'International Tables Vol C Tables 4.2.6.8 and 6.1.1.4'

loop_
_geom_angle_atom_site_label_1
_geom_angle_atom_site_label_2
_geom_angle_atom_site_label_3
_geom_angle
Pt1 C1 H1A 109.5
Pt1 C1 H1B 109.5
H1A C1 H1B 109.5
Pt1 C1 H1C 109.5
H1A C1 H1C 109.5
H1B C1 H1C 109.5
Pt1 C2 H2A 109.5
Pt1 C2 H2B 109.5
H2A C2 H2B 109.5
Pt1 C2 H2C 109.5
H2A C2 H2C 109.5
H2B C2 H2C 109.5
C5 C4 C9 119.0(6)
C5 C4 P1 117.9(6)
C9 C4 P1 123.0(5)
C4 C5 C6 120.7(7)
C4 C5 H5 119.6
C6 C5 H5 119.6
C7 C6 C5 119.8(7)
C7 C6 H6 120.1
C5 C6 H6 120.1
C6 C7 C8 120.3(7)
C6 C7 H7 119.9
C8 C7 H7 119.9
C7 C8 C9 120.6(7)
C7 C8 H8 119.7
C9 C8 H8 119.7
C8 C9 C4 119.5(7)
C8 C9 H9 120.2
C4 C9 H9 120.2
C11 C10 C15 118.0(7)
C11 C10 P1 122.5(5)
C15 C10 P1 118.6(5)
C12 C11 C10 120.6(7)
C12 C11 H11 119.7
C10 C11 H11 119.7
C11 C12 C13 121.2(7)
C11 C12 H12 119.4
C13 C12 H12 119.4
C14 C13 C12 118.9(7)
C14 C13 H13 120.6
C12 C13 H13 120.6
C15 C14 C13 119.6(7)
C15 C14 H14 120.2
C13 C14 H14 120.2
C14 C15 C10 121.6(7)
C14 C15 H15 119.2
C10 C15 H15 119.2
C17 C16 C21 118.4(7)
C17 C16 P1 127.0(6)
C21 C16 P1 114.7(5)
C18 C17 C16 121.2(7)
C18 C17 H17 119.4
C16 C17 H17 119.4
C17 C18 C19 120.2(7)
C17 C18 H18 119.9
C19 C18 H18 119.9
C18 C19 C20 120.0(7)
C18 C19 H19 120.0
C20 C19 H19 120.0
C21 C20 C19 119.7(7)
C21 C20 H20 120.1
C19 C20 H20 120.1
C20 C21 C16 120.6(7)
C20 C21 H21 119.7
C16 C21 H21 119.7
C23 C22 C27 118.7(7)
C23 C22 Pt1 128.9(5)
C27 C22 Pt1 112.4(5)
C22 C23 C24 120.2(7)
C22 C23 H23 119.9
C24 C23 H23 119.9
C25 C24 C23 121.1(7)
C25 C24 H24 119.5
C23 C24 H24 119.5
C26 C25 C24 118.7(7)
C26 C25 H25 120.7
C24 C25 H25 120.7
F2 C26 C25 119.6(7)
F2 C26 C27 117.9(7)
C25 C26 C27 122.4(7)
C26 C27 C22 118.8(7)
C26 C27 C28 123.9(6)
C22 C27 C28 117.2(6)
N1 C28 C27 116.8(6)
N1 C28 H28 121.6
C27 C28 H28 121.6
N1 C29 C30 116.6(6)
N1 C29 H29A 108.1
C30 C29 H29A 108.1
N1 C29 H29B 108.1
C30 C29 H29B 108.1
H29A C29 H29B 107.3
C35 C30 C31 118.8(7)
C35 C30 C29 120.3(7)
C31 C30 C29 120.8(6)
C32 C31 C30 120.4(7)
C32 C31 H31 119.8
C30 C31 H31 119.8
C31 C32 C33 119.7(7)
C31 C32 H32 120.1
C33 C32 H32 120.1
C34 C33 C32 119.9(7)
C34 C33 H33 120.0
C32 C33 H33 120.0
C33 C34 C35 120.2(7)
C33 C34 H34 119.9
C35 C34 H34 119.9
C30 C35 C34 121.0(7)
C30 C35 H35 119.5
C34 C35 H35 119.5
N2 C36 C37 178.2(12)
C36 C37 H37A 109.5
C36 C37 H37B 109.5
H37A C37 H37B 109.5
C36 C37 H37C 109.5
H37A C37 H37C 109.5
H37B C37 H37C 109.5
C28 N1 C29 121.8(6)
C28 N1 Pt1 113.0(5)
C29 N1 Pt1 124.1(4)
C10 P1 C4 101.8(3)
C10 P1 C16 108.7(3)
C4 P1 C16 100.8(3)
C10 P1 Pt1 110.7(2)
C4 P1 Pt1 120.7(2)
C16 P1 Pt1 112.9(2)
C22 Pt1 C1 93.0(3)
C22 Pt1 C2 87.3(3)
C1 Pt1 C2 86.4(3)
C22 Pt1 N1 80.5(2)
C1 Pt1 N1 169.6(3)
C2 Pt1 N1 85.3(3)
C22 Pt1 P1 91.16(18)
C1 Pt1 P1 92.7(2)
C2 Pt1 P1 178.1(2)
N1 Pt1 P1 95.46(16)
C22 Pt1 Br1 173.47(18)
C1 Pt1 Br1 91.4(2)
C2 Pt1 Br1 88.2(2)
N1 Pt1 Br1 94.51(16)
P1 Pt1 Br1 93.47(5)

loop_
_geom_bond_atom_site_label_1
_geom_bond_atom_site_label_2
_geom_bond_distance
C1 Pt1 2.049(7)
C1 H1A 0.9800
C1 H1B 0.9800
C1 H1C 0.9800
C2 Pt1 2.093(7)
C2 H2A 0.9800
C2 H2B 0.9800
C2 H2C 0.9800
C4 C5 1.377(10)
C4 C9 1.392(10)
C4 P1 1.834(7)
C5 C6 1.387(10)
C5 H5 0.9500
C6 C7 1.365(11)
C6 H6 0.9500
C7 C8 1.368(11)
C7 H7 0.9500
C8 C9 1.388(10)
C8 H8 0.9500
C9 H9 0.9500
C10 C11 1.390(10)
C10 C15 1.398(10)
C10 P1 1.812(7)
C11 C12 1.374(11)
C11 H11 0.9500
C12 C13 1.393(11)
C12 H12 0.9500
C13 C14 1.392(11)
C13 H13 0.9500
C14 C15 1.385(11)
C14 H14 0.9500
C15 H15 0.9500
C16 C17 1.379(10)
C16 C21 1.402(10)
C16 P1 1.847(7)
C17 C18 1.365(11)
C17 H17 0.9500
C18 C19 1.378(11)
C18 H18 0.9500
C19 C20 1.384(10)
C19 H19 0.9500
C20 C21 1.372(10)
C20 H20 0.9500
C21 H21 0.9500
C22 C23 1.384(10)
C22 C27 1.422(9)
C22 Pt1 2.004(7)
C23 C24 1.412(10)
C23 H23 0.9500
C24 C25 1.379(11)
C24 H24 0.9500
C25 C26 1.365(11)
C25 H25 0.9500
C26 F2 1.359(8)
C26 C27 1.401(10)
C27 C28 1.446(10)
C28 N1 1.288(9)
C28 H28 0.9500
C29 N1 1.472(9)
C29 C30 1.502(9)
C29 H29A 0.9900
C29 H29B 0.9900
C30 C35 1.374(10)
C30 C31 1.388(10)
C31 C32 1.377(10)
C31 H31 0.9500
C32 C33 1.392(10)
C32 H32 0.9500
C33 C34 1.359(10)
C33 H33 0.9500
C34 C35 1.379(10)
C34 H34 0.9500
C35 H35 0.9500
C36 N2 1.140(12)
C36 C37 1.456(13)
C37 H37A 0.9800
C37 H37B 0.9800
C37 H37C 0.9800
N1 Pt1 2.144(6)
P1 Pt1 2.4146(17)
Pt1 Br1 2.5657(8)

loop_
_geom_torsion_atom_site_label_1
_geom_torsion_atom_site_label_2
_geom_torsion_atom_site_label_3
_geom_torsion_atom_site_label_4
_geom_torsion
C9 C4 C5 C6 0.3(11)
P1 C4 C5 C6 -177.0(6)
C4 C5 C6 C7 -1.5(13)
C5 C6 C7 C8 1.4(13)
C6 C7 C8 C9 -0.2(13)
C7 C8 C9 C4 -1.1(12)
C5 C4 C9 C8 1.0(11)
P1 C4 C9 C8 178.1(6)
C15 C10 C11 C12 -3.9(10)
P1 C10 C11 C12 -173.0(6)
C10 C11 C12 C13 3.9(11)
C11 C12 C13 C14 -1.3(12)
C12 C13 C14 C15 -1.2(12)
C13 C14 C15 C10 1.1(11)
C11 C10 C15 C14 1.5(10)
P1 C10 C15 C14 171.0(6)
C21 C16 C17 C18 -1.9(10)
P1 C16 C17 C18 177.4(5)
C16 C17 C18 C19 0.7(11)
C17 C18 C19 C20 0.9(10)
C18 C19 C20 C21 -1.3(10)
C19 C20 C21 C16 0.1(10)
C17 C16 C21 C20 1.5(10)
P1 C16 C21 C20 -177.9(5)
C27 C22 C23 C24 -1.0(10)
Pt1 C22 C23 C24 178.2(5)
C22 C23 C24 C25 0.4(11)
C23 C24 C25 C26 0.2(11)
C24 C25 C26 F2 177.9(6)
C24 C25 C26 C27 -0.1(11)
F2 C26 C27 C22 -178.6(6)
C25 C26 C27 C22 -0.5(11)
F2 C26 C27 C28 4.6(10)
C25 C26 C27 C28 -177.4(7)
C23 C22 C27 C26 1.1(10)
Pt1 C22 C27 C26 -178.3(5)
C23 C22 C27 C28 178.1(6)
Pt1 C22 C27 C28 -1.2(8)
C26 C27 C28 N1 -179.6(6)
C22 C27 C28 N1 3.5(9)
N1 C29 C30 C35 92.9(8)
N1 C29 C30 C31 -90.2(8)
C35 C30 C31 C32 -0.9(11)
C29 C30 C31 C32 -177.9(7)
C30 C31 C32 C33 1.4(11)
C31 C32 C33 C34 -1.0(11)
C32 C33 C34 C35 0.1(11)
C31 C30 C35 C34 0.0(11)
C29 C30 C35 C34 177.0(7)
C33 C34 C35 C30 0.4(12)
C27 C28 N1 C29 -172.2(6)
C27 C28 N1 Pt1 -3.8(8)
C30 C29 N1 C28 -4.6(10)
C30 C29 N1 Pt1 -171.6(5)
C11 C10 P1 C4 -153.2(6)
C15 C10 P1 C4 37.7(6)
C11 C10 P1 C16 -47.3(7)
C15 C10 P1 C16 143.6(5)
C11 C10 P1 Pt1 77.3(6)
C15 C10 P1 Pt1 -91.8(6)
C5 C4 P1 C10 56.5(6)
C9 C4 P1 C10 -120.7(6)
C5 C4 P1 C16 -55.5(6)
C9 C4 P1 C16 127.4(6)
C5 C4 P1 Pt1 179.4(5)
C9 C4 P1 Pt1 2.3(7)
C17 C16 P1 C10 2.4(7)
C21 C16 P1 C10 -178.4(5)
C17 C16 P1 C4 109.0(6)
C21 C16 P1 C4 -71.8(5)
C17 C16 P1 Pt1 -120.9(6)
C21 C16 P1 Pt1 58.4(5)
C23 C22 Pt1 C1 -7.9(6)
C27 C22 Pt1 C1 171.3(5)
C23 C22 Pt1 C2 -94.2(6)
C27 C22 Pt1 C2 85.1(5)
C23 C22 Pt1 N1 -179.8(7)
C27 C22 Pt1 N1 -0.6(5)
C23 C22 Pt1 P1 84.8(6)
C27 C22 Pt1 P1 -95.9(5)
C23 C22 Pt1 Br1 -140.0(14)
C27 C22 Pt1 Br1 39(2)
C28 N1 Pt1 C22 2.5(5)
C29 N1 Pt1 C22 170.6(6)
C28 N1 Pt1 C1 -48.9(16)
C29 N1 Pt1 C1 119.2(15)
C28 N1 Pt1 C2 -85.6(5)
C29 N1 Pt1 C2 82.5(6)
C28 N1 Pt1 P1 92.8(5)
C29 N1 Pt1 P1 -99.2(5)
C28 N1 Pt1 Br1 -173.3(5)
C29 N1 Pt1 Br1 -5.3(5)
C10 P1 Pt1 C22 -23.2(3)
C4 P1 Pt1 C22 -141.8(3)
C16 P1 Pt1 C22 99.0(3)
C10 P1 Pt1 C1 69.9(3)
C4 P1 Pt1 C1 -48.7(3)
C16 P1 Pt1 C1 -168.0(3)
C10 P1 Pt1 C2 11(7)
C4 P1 Pt1 C2 -108(7)
C16 P1 Pt1 C2 133(7)
C10 P1 Pt1 N1 -103.7(3)
C4 P1 Pt1 N1 137.7(3)
C16 P1 Pt1 N1 18.5(3)
C10 P1 Pt1 Br1 161.4(2)
C4 P1 Pt1 Br1 42.8(3)
C16 P1 Pt1 Br1 -76.4(2)
